data_4514060
loop_
_publ_author_name
'Kalvet, Indrek'
'Guo, Qianqian'
'Tizzard, Graham J.'
'Schoenebeck, Franziska'

_publ_section_title
;
 When Weaker Can Be Tougher: The Role of Oxidation State (I) in P- vs
 N-Ligand-Derived Ni-Catalyzed Trifluoromethylthiolation of Aryl Halides.
;
_journal_issue 3
_journal_name_full 'ACS catalysis'
_journal_page_first 2126
_journal_page_last 2132
_journal_paper_doi 10.1021/acscatal.6b03344
_journal_volume 7
_journal_year 2017
_chemical_formula_moiety 'C34 H28 Br Fe Ni P2, C6 H6'
_chemical_formula_sum 'C40 H34 Br Fe Ni P2'
_chemical_formula_weight 771.08
_chemical_name_common (dppf)Ni(I)Br
_chemical_name_systematic
;
 ?
;
_space_group_crystal_system triclinic
_space_group_IT_number 2
_space_group_name_Hall '-P 1'
_space_group_name_H-M_alt 'P -1'
_symmetry_space_group_name_Hall '-P 1'
_symmetry_space_group_name_H-M 'P -1'
_atom_sites_solution_hydrogens geom
_audit_creation_method SHELXL-2013
_cell_angle_alpha 96.565(2)
_cell_angle_beta 105.405(2)
_cell_angle_gamma 103.759(2)
_cell_formula_units_Z 2
_cell_length_a 9.6075(11)
_cell_length_b 10.9191(13)
_cell_length_c 17.624(2)
_cell_measurement_reflns_used 3423
_cell_measurement_temperature 100(2)
_cell_measurement_theta_max 25.19
_cell_measurement_theta_min 2.24
_cell_volume 1699.9(3)
_computing_cell_refinement 'SAINT (Bruker, 2009)'
_computing_data_collection 'SMART (Bruker, 2002)'
_computing_data_reduction 'SAINT (Bruker, 2009)'
_computing_molecular_graphics 'PLATON (Spek, 2009)'
_computing_publication_material 'SHELXL-2013 (Sheldrick, 2013)'
_computing_structure_refinement 'SHELXL-2013 (Sheldrick, 2013)'
_computing_structure_solution 'SHELXS97 (Sheldrick, 2008)'
_diffrn_ambient_temperature 100(2)
_diffrn_measured_fraction_theta_full 0.999
_diffrn_measured_fraction_theta_max 0.993
_diffrn_measurement_device_type 'CCD area detector'
_diffrn_measurement_method '\w scans'
_diffrn_radiation_type MoK\a
_diffrn_radiation_wavelength 0.71073
_diffrn_reflns_av_R_equivalents 0.0622
_diffrn_reflns_av_unetI/netI 0.0623
_diffrn_reflns_Laue_measured_fraction_full 0.999
_diffrn_reflns_Laue_measured_fraction_max 0.993
_diffrn_reflns_limit_h_max 11
_diffrn_reflns_limit_h_min -11
_diffrn_reflns_limit_k_max 13
_diffrn_reflns_limit_k_min -13
_diffrn_reflns_limit_l_max 21
_diffrn_reflns_limit_l_min -21
_diffrn_reflns_number 19061
_diffrn_reflns_point_group_measured_fraction_full 0.999
_diffrn_reflns_point_group_measured_fraction_max 0.993
_diffrn_reflns_theta_full 25.242
_diffrn_reflns_theta_max 25.358
_diffrn_reflns_theta_min 2.290
_diffrn_source 'Incoatec microsource'
_exptl_absorpt_coefficient_mu 2.278
_exptl_absorpt_correction_T_max 0.7452
_exptl_absorpt_correction_T_min 0.5627
_exptl_absorpt_correction_type multi-scan
_exptl_absorpt_process_details SADABS
_exptl_crystal_colour orange
_exptl_crystal_density_diffrn 1.506
_exptl_crystal_description plate
_exptl_crystal_F_000 786
_exptl_crystal_size_max 0.180
_exptl_crystal_size_mid 0.150
_exptl_crystal_size_min 0.040
_refine_diff_density_max 0.933
_refine_diff_density_min -0.374
_refine_diff_density_rms 0.088
_refine_ls_extinction_method none
_refine_ls_goodness_of_fit_ref 1.009
_refine_ls_hydrogen_treatment constr
_refine_ls_matrix_type full
_refine_ls_number_parameters 406
_refine_ls_number_reflns 6202
_refine_ls_number_restraints 0
_refine_ls_restrained_S_all 1.009
_refine_ls_R_factor_all 0.0541
_refine_ls_R_factor_gt 0.0383
_refine_ls_shift/su_max 0.000
_refine_ls_shift/su_mean 0.000
_refine_ls_structure_factor_coef Fsqd
_refine_ls_weighting_details 'w=1/[\s^2^(Fo^2^)+(0.0397P)^2^+0.0488P] where P=(Fo^2^+2Fc^2^)/3'
_refine_ls_weighting_scheme calc
_refine_ls_wR_factor_gt 0.0812
_refine_ls_wR_factor_ref 0.0872
_reflns_Friedel_coverage 0.000
_reflns_number_gt 4952
_reflns_number_total 6202
_reflns_threshold_expression 'I > 2\s(I)'
_cod_data_source_file cs6b03344_si_005.cif
_cod_data_source_block 2
_cod_depositor_comments 'Adding full bibliography for 4514030--4514061.cif.'
_cod_database_code 4514060
_shelx_space_group_comment
;
The symmetry employed for this shelxl refinement is uniquely defined
by the following loop, which should always be used as a source of
symmetry information in preference to the above space-group names.
They are only intended as comments.
;
_shelx_estimated_absorpt_t_min 0.685
_shelx_estimated_absorpt_t_max 0.914
_shelxl_version_number 2013-4

loop_
_space_group_symop_operation_xyz
'x, y, z'
'-x, -y, -z'

loop_
_atom_site_label
_atom_site_type_symbol
_atom_site_fract_x
_atom_site_fract_y
_atom_site_fract_z
_atom_site_U_iso_or_equiv
_atom_site_adp_type
_atom_site_occupancy
_atom_site_site_symmetry_order
_atom_site_calc_flag
_atom_site_refinement_flags_posn
_atom_site_refinement_flags_adp
Br1 Br 0.63179(4) 0.85721(3) 0.15793(2) 0.02299(11) Uani 1 1 d . .
Ni1 Ni 0.42670(5) 0.73584(4) 0.18481(2) 0.01386(12) Uani 1 1 d . .
P1 P 0.19897(10) 0.76193(7) 0.16043(5) 0.01285(19) Uani 1 1 d . .
C1 C 0.1314(4) 0.8161(3) 0.06667(18) 0.0147(7) Uani 1 1 d . .
C2 C 0.2381(4) 0.8927(3) 0.03841(19) 0.0160(7) Uani 1 1 d . .
H2 H 0.3416 0.9163 0.0684 0.019 Uiso 1 1 calc R U
C3 C 0.1932(4) 0.9341(3) -0.03284(19) 0.0214(8) Uani 1 1 d . .
H3 H 0.2658 0.9867 -0.0517 0.026 Uiso 1 1 calc R U
C4 C 0.0414(4) 0.8988(3) -0.07727(19) 0.0196(8) Uani 1 1 d . .
H4 H 0.0107 0.9268 -0.1266 0.024 Uiso 1 1 calc R U
C5 C -0.0635(4) 0.8238(3) -0.04967(19) 0.0194(8) Uani 1 1 d . .
H5 H -0.1669 0.8000 -0.0799 0.023 Uiso 1 1 calc R U
C6 C -0.0191(4) 0.7822(3) 0.02235(19) 0.0147(7) Uani 1 1 d . .
H6 H -0.0923 0.7304 0.0412 0.018 Uiso 1 1 calc R U
C7 C 0.1917(4) 0.8867(3) 0.23633(18) 0.0148(7) Uani 1 1 d . .
C8 C 0.3252(4) 0.9516(3) 0.29641(19) 0.0207(8) Uani 1 1 d . .
H8 H 0.4143 0.9272 0.2980 0.025 Uiso 1 1 calc R U
C9 C 0.3293(4) 1.0514(3) 0.3539(2) 0.0273(9) Uani 1 1 d . .
H9 H 0.4210 1.0957 0.3944 0.033 Uiso 1 1 calc R U
C10 C 0.1990(4) 1.0859(3) 0.3521(2) 0.0249(9) Uani 1 1 d . .
H10 H 0.2010 1.1539 0.3915 0.030 Uiso 1 1 calc R U
C11 C 0.0655(4) 1.0213(3) 0.2926(2) 0.0218(8) Uani 1 1 d . .
H11 H -0.0241 1.0446 0.2916 0.026 Uiso 1 1 calc R U
C12 C 0.0626(4) 0.9235(3) 0.2351(2) 0.0183(8) Uani 1 1 d . .
H12 H -0.0287 0.8806 0.1940 0.022 Uiso 1 1 calc R U
P2 P 0.42573(10) 0.56988(7) 0.24578(5) 0.0137(2) Uani 1 1 d . .
C13 C 0.5887(4) 0.6028(3) 0.33559(19) 0.0141(7) Uani 1 1 d . .
C14 C 0.7248(4) 0.6805(3) 0.3335(2) 0.0201(8) Uani 1 1 d . .
H14 H 0.7312 0.7113 0.2859 0.024 Uiso 1 1 calc R U
C15 C 0.8507(4) 0.7135(3) 0.3999(2) 0.0254(9) Uani 1 1 d . .
H15 H 0.9430 0.7662 0.3975 0.030 Uiso 1 1 calc R U
C16 C 0.8433(4) 0.6705(3) 0.4693(2) 0.0228(8) Uani 1 1 d . .
H16 H 0.9298 0.6939 0.5151 0.027 Uiso 1 1 calc R U
C17 C 0.7094(4) 0.5932(3) 0.4721(2) 0.0252(9) Uani 1 1 d . .
H17 H 0.7039 0.5632 0.5200 0.030 Uiso 1 1 calc R U
C18 C 0.5819(4) 0.5587(3) 0.4053(2) 0.0225(8) Uani 1 1 d . .
H18 H 0.4902 0.5047 0.4077 0.027 Uiso 1 1 calc R U
C19 C 0.4413(4) 0.4330(3) 0.18181(19) 0.0146(7) Uani 1 1 d . .
C20 C 0.4272(4) 0.4398(3) 0.10211(19) 0.0177(8) Uani 1 1 d . .
H20 H 0.4059 0.5126 0.0821 0.021 Uiso 1 1 calc R U
C21 C 0.4439(4) 0.3410(3) 0.0514(2) 0.0224(8) Uani 1 1 d . .
H21 H 0.4338 0.3461 -0.0031 0.027 Uiso 1 1 calc R U
C22 C 0.4754(4) 0.2352(3) 0.0804(2) 0.0241(9) Uani 1 1 d . .
H22 H 0.4887 0.1683 0.0460 0.029 Uiso 1 1 calc R U
C23 C 0.4875(4) 0.2263(3) 0.1592(2) 0.0215(8) Uani 1 1 d . .
H23 H 0.5068 0.1524 0.1786 0.026 Uiso 1 1 calc R U
C24 C 0.4716(4) 0.3250(3) 0.2103(2) 0.0168(8) Uani 1 1 d . .
H24 H 0.4813 0.3191 0.2647 0.020 Uiso 1 1 calc R U
Fe1 Fe 0.05477(5) 0.49526(4) 0.22536(3) 0.01222(12) Uani 1 1 d . .
C25 C 0.2714(4) 0.5033(3) 0.28184(18) 0.0134(7) Uani 1 1 d . .
C26 C 0.1775(4) 0.3734(3) 0.26602(19) 0.0173(8) Uani 1 1 d . .
H26 H 0.1888 0.3014 0.2350 0.021 Uiso 1 1 calc R U
C27 C 0.0655(4) 0.3714(3) 0.30460(19) 0.0175(8) Uani 1 1 d . .
H27 H -0.0117 0.2978 0.3035 0.021 Uiso 1 1 calc R U
C28 C 0.0880(4) 0.4980(3) 0.34520(19) 0.0203(8) Uani 1 1 d . .
H28 H 0.0290 0.5238 0.3761 0.024 Uiso 1 1 calc R U
C29 C 0.2138(4) 0.5787(3) 0.33135(18) 0.0156(7) Uani 1 1 d . .
H29 H 0.2537 0.6684 0.3516 0.019 Uiso 1 1 calc R U
C30 C 0.0437(4) 0.6247(3) 0.15278(18) 0.0121(7) Uani 1 1 d . .
C31 C 0.0255(4) 0.5020(3) 0.10745(18) 0.0135(7) Uani 1 1 d . .
H31 H 0.0887 0.4819 0.0775 0.016 Uiso 1 1 calc R U
C32 C -0.1035(4) 0.4152(3) 0.11496(19) 0.0181(8) Uani 1 1 d . .
H32 H -0.1421 0.3268 0.0906 0.022 Uiso 1 1 calc R U
C33 C -0.1651(4) 0.4826(3) 0.16498(19) 0.0181(8) Uani 1 1 d . .
H33 H -0.2512 0.4475 0.1806 0.022 Uiso 1 1 calc R U
C34 C -0.0746(4) 0.6123(3) 0.18752(19) 0.0152(7) Uani 1 1 d . .
H34 H -0.0909 0.6794 0.2204 0.018 Uiso 1 1 calc R U
C35 C 0.2622(4) 0.7439(4) 0.5332(2) 0.0294(9) Uani 1 1 d . .
H35 H 0.2624 0.6678 0.5013 0.035 Uiso 1 1 calc R U
C36 C 0.2611(4) 0.8529(3) 0.5005(2) 0.0308(10) Uani 1 1 d . .
H36 H 0.2607 0.8518 0.4465 0.037 Uiso 1 1 calc R U
C37 C 0.2606(4) 0.9638(4) 0.5472(2) 0.0313(10) Uani 1 1 d . .
H37 H 0.2590 1.0390 0.5250 0.038 Uiso 1 1 calc R U
C38 C 0.2625(4) 0.9651(4) 0.6256(2) 0.0288(9) Uani 1 1 d . .
H38 H 0.2628 1.0413 0.6577 0.035 Uiso 1 1 calc R U
C39 C 0.2640(4) 0.8561(3) 0.6578(2) 0.0265(9) Uani 1 1 d . .
H39 H 0.2657 0.8577 0.7121 0.032 Uiso 1 1 calc R U
C40 C 0.2630(4) 0.7441(3) 0.6118(2) 0.0256(9) Uani 1 1 d . .
H40 H 0.2630 0.6686 0.6338 0.031 Uiso 1 1 calc R U

loop_
_atom_site_aniso_label
_atom_site_aniso_U_11
_atom_site_aniso_U_22
_atom_site_aniso_U_33
_atom_site_aniso_U_23
_atom_site_aniso_U_13
_atom_site_aniso_U_12
Br1 0.0164(2) 0.03124(19) 0.01819(19) 0.00599(14) 0.00721(15) -0.00202(15)
Ni1 0.0112(2) 0.0168(2) 0.0141(2) 0.00427(16) 0.00473(18) 0.00326(17)
P1 0.0115(5) 0.0141(4) 0.0116(4) 0.0025(3) 0.0029(4) 0.0018(3)
C1 0.019(2) 0.0126(15) 0.0125(16) -0.0004(12) 0.0053(15) 0.0044(14)
C2 0.0169(19) 0.0137(15) 0.0159(17) 0.0016(13) 0.0042(15) 0.0031(14)
C3 0.029(2) 0.0157(16) 0.0171(18) 0.0043(13) 0.0073(16) 0.0010(15)
C4 0.033(2) 0.0159(16) 0.0121(17) 0.0061(13) 0.0052(16) 0.0102(15)
C5 0.023(2) 0.0194(16) 0.0135(17) -0.0009(13) -0.0005(15) 0.0115(15)
C6 0.0141(19) 0.0147(15) 0.0161(17) 0.0032(13) 0.0051(14) 0.0051(13)
C7 0.0185(19) 0.0146(15) 0.0113(16) 0.0046(13) 0.0054(14) 0.0025(14)
C8 0.020(2) 0.0228(17) 0.0195(18) 0.0026(14) 0.0061(16) 0.0060(15)
C9 0.029(2) 0.0235(18) 0.0207(19) -0.0056(15) 0.0020(17) 0.0021(16)
C10 0.042(3) 0.0197(17) 0.0169(18) 0.0014(14) 0.0151(18) 0.0102(17)
C11 0.028(2) 0.0204(17) 0.0211(19) 0.0051(14) 0.0106(17) 0.0112(16)
C12 0.020(2) 0.0162(16) 0.0185(18) 0.0056(13) 0.0049(15) 0.0055(14)
P2 0.0116(5) 0.0172(4) 0.0116(4) 0.0021(3) 0.0034(4) 0.0035(3)
C13 0.0125(19) 0.0162(15) 0.0145(17) 0.0004(13) 0.0047(14) 0.0062(14)
C14 0.019(2) 0.0276(18) 0.0142(17) 0.0064(14) 0.0049(15) 0.0063(16)
C15 0.013(2) 0.0321(19) 0.027(2) 0.0023(16) 0.0050(16) 0.0017(16)
C16 0.017(2) 0.0300(19) 0.0172(18) -0.0040(15) -0.0018(16) 0.0111(16)
C17 0.024(2) 0.035(2) 0.0168(19) 0.0063(15) 0.0049(17) 0.0098(17)
C18 0.018(2) 0.0303(19) 0.0201(19) 0.0080(15) 0.0067(16) 0.0066(16)
C19 0.0049(17) 0.0212(16) 0.0155(17) 0.0010(13) 0.0025(14) 0.0012(13)
C20 0.0136(19) 0.0196(16) 0.0178(18) 0.0029(13) 0.0052(15) 0.0007(14)
C21 0.016(2) 0.0293(19) 0.0148(18) -0.0046(14) 0.0049(15) -0.0021(15)
C22 0.013(2) 0.0244(18) 0.028(2) -0.0098(15) 0.0061(16) 0.0000(15)
C23 0.0136(19) 0.0182(17) 0.029(2) 0.0014(14) 0.0024(16) 0.0044(14)
C24 0.0116(19) 0.0211(16) 0.0165(17) 0.0030(13) 0.0033(15) 0.0035(14)
Fe1 0.0106(3) 0.0141(2) 0.0121(2) 0.00264(17) 0.0040(2) 0.00300(19)
C25 0.0124(18) 0.0190(16) 0.0078(15) 0.0054(12) -0.0006(14) 0.0052(13)
C26 0.0147(19) 0.0205(17) 0.0165(17) 0.0062(13) 0.0029(15) 0.0055(14)
C27 0.0124(19) 0.0220(17) 0.0202(18) 0.0135(14) 0.0064(15) 0.0030(14)
C28 0.018(2) 0.0315(19) 0.0142(18) 0.0060(14) 0.0069(15) 0.0103(16)
C29 0.0164(19) 0.0197(16) 0.0111(16) 0.0031(13) 0.0049(14) 0.0052(14)
C30 0.0094(18) 0.0161(15) 0.0124(16) 0.0067(12) 0.0022(14) 0.0058(13)
C31 0.0128(18) 0.0185(16) 0.0098(16) 0.0027(12) 0.0017(14) 0.0073(14)
C32 0.017(2) 0.0167(16) 0.0178(18) 0.0026(13) 0.0009(15) 0.0058(14)
C33 0.0099(19) 0.0227(17) 0.0207(18) 0.0068(14) 0.0029(15) 0.0038(14)
C34 0.0138(19) 0.0158(15) 0.0165(17) 0.0018(13) 0.0047(15) 0.0056(14)
C35 0.025(2) 0.033(2) 0.023(2) -0.0038(16) 0.0029(17) 0.0044(17)
C36 0.031(2) 0.039(2) 0.0168(19) 0.0001(16) 0.0044(17) 0.0049(18)
C37 0.032(2) 0.034(2) 0.027(2) 0.0070(17) 0.0065(19) 0.0091(18)
C38 0.023(2) 0.033(2) 0.029(2) -0.0007(17) 0.0084(18) 0.0067(17)
C39 0.016(2) 0.042(2) 0.0172(19) 0.0036(16) 0.0043(16) 0.0026(17)
C40 0.013(2) 0.0319(19) 0.028(2) 0.0067(16) 0.0040(16) 0.0013(16)

loop_
_atom_type_symbol
_atom_type_description
_atom_type_scat_dispersion_real
_atom_type_scat_dispersion_imag
_atom_type_scat_source
C C 0.0033 0.0016 'International Tables Vol C Tables 4.2.6.8 and 6.1.1.4'
H H 0.0000 0.0000 'International Tables Vol C Tables 4.2.6.8 and 6.1.1.4'
P P 0.1023 0.0942 'International Tables Vol C Tables 4.2.6.8 and 6.1.1.4'
Fe Fe 0.3463 0.8444 'International Tables Vol C Tables 4.2.6.8 and 6.1.1.4'
Ni Ni 0.3393 1.1124 'International Tables Vol C Tables 4.2.6.8 and 6.1.1.4'
Br Br -0.2901 2.4595 'International Tables Vol C Tables 4.2.6.8 and 6.1.1.4'

loop_
_geom_angle_atom_site_label_1
_geom_angle_atom_site_label_2
_geom_angle_atom_site_label_3
_geom_angle
P1 Ni1 P2 106.68(4)
P1 Ni1 Br1 128.36(3)
P2 Ni1 Br1 124.93(3)
C30 P1 C7 105.47(15)
C30 P1 C1 101.67(14)
C7 P1 C1 103.39(14)
C30 P1 Ni1 118.38(11)
C7 P1 Ni1 111.44(11)
C1 P1 Ni1 114.90(12)
C6 C1 C2 119.4(3)
C6 C1 P1 122.8(3)
C2 C1 P1 117.8(2)
C3 C2 C1 120.1(3)
C2 C3 C4 120.1(3)
C5 C4 C3 119.9(3)
C4 C5 C6 120.3(3)
C1 C6 C5 120.2(3)
C12 C7 C8 118.9(3)
C12 C7 P1 123.4(2)
C8 C7 P1 117.6(3)
C9 C8 C7 120.7(3)
C10 C9 C8 119.6(3)
C9 C10 C11 120.0(3)
C12 C11 C10 120.1(3)
C11 C12 C7 120.7(3)
C25 P2 C19 104.27(15)
C25 P2 C13 102.51(15)
C19 P2 C13 104.18(14)
C25 P2 Ni1 120.59(11)
C19 P2 Ni1 111.21(11)
C13 P2 Ni1 112.48(10)
C18 C13 C14 118.7(3)
C18 C13 P2 123.7(3)
C14 C13 P2 117.5(2)
C15 C14 C13 120.7(3)
C16 C15 C14 120.4(3)
C15 C16 C17 119.4(3)
C16 C17 C18 120.6(3)
C13 C18 C17 120.0(3)
C20 C19 C24 119.1(3)
C20 C19 P2 117.9(2)
C24 C19 P2 122.9(3)
C19 C20 C21 120.5(3)
C22 C21 C20 119.9(3)
C23 C22 C21 120.2(3)
C22 C23 C24 120.2(3)
C23 C24 C19 120.0(3)
C30 Fe1 C29 109.39(12)
C30 Fe1 C25 111.23(13)
C29 Fe1 C25 41.43(13)
C30 Fe1 C31 41.26(12)
C29 Fe1 C31 137.41(13)
C25 Fe1 C31 110.43(13)
C30 Fe1 C34 40.90(13)
C29 Fe1 C34 111.28(13)
C25 Fe1 C34 140.53(12)
C31 Fe1 C34 68.60(13)
C30 Fe1 C28 136.08(13)
C29 Fe1 C28 40.64(13)
C25 Fe1 C28 69.26(13)
C31 Fe1 C28 177.23(13)
C34 Fe1 C28 109.78(14)
C30 Fe1 C26 141.85(14)
C29 Fe1 C26 68.89(13)
C25 Fe1 C26 41.33(12)
C31 Fe1 C26 113.28(13)
C34 Fe1 C26 177.22(14)
C28 Fe1 C26 68.43(14)
C30 Fe1 C27 176.57(13)
C29 Fe1 C27 68.37(13)
C25 Fe1 C27 69.00(13)
C31 Fe1 C27 142.11(12)
C34 Fe1 C27 136.90(14)
C28 Fe1 C27 40.57(13)
C26 Fe1 C27 40.39(13)
C30 Fe1 C33 68.79(13)
C29 Fe1 C33 140.46(13)
C25 Fe1 C33 178.10(13)
C31 Fe1 C33 68.25(13)
C34 Fe1 C33 40.63(12)
C28 Fe1 C33 112.13(14)
C26 Fe1 C33 137.60(13)
C27 Fe1 C33 111.11(13)
C30 Fe1 C32 68.61(12)
C29 Fe1 C32 177.79(14)
C25 Fe1 C32 137.98(13)
C31 Fe1 C32 40.44(13)
C34 Fe1 C32 67.92(12)
C28 Fe1 C32 141.48(14)
C26 Fe1 C32 112.02(13)
C27 Fe1 C32 113.67(13)
C33 Fe1 C32 40.14(13)
C29 C25 C26 106.5(3)
C29 C25 P2 123.5(2)
C26 C25 P2 129.9(3)
C29 C25 Fe1 68.93(18)
C26 C25 Fe1 69.93(18)
P2 C25 Fe1 123.44(16)
C27 C26 C25 108.3(3)
C27 C26 Fe1 70.02(19)
C25 C26 Fe1 68.74(18)
C26 C27 C28 108.5(3)
C26 C27 Fe1 69.59(18)
C28 C27 Fe1 69.49(19)
C29 C28 C27 107.8(3)
C29 C28 Fe1 68.74(19)
C27 C28 Fe1 69.95(18)
C28 C29 C25 109.0(3)
C28 C29 Fe1 70.63(18)
C25 C29 Fe1 69.63(17)
C34 C30 C31 107.6(3)
C34 C30 P1 130.7(2)
C31 C30 P1 121.7(3)
C34 C30 Fe1 70.27(18)
C31 C30 Fe1 70.10(18)
P1 C30 Fe1 123.86(16)
C32 C31 C30 108.0(3)
C32 C31 Fe1 71.01(19)
C30 C31 Fe1 68.64(17)
C33 C32 C31 108.3(3)
C33 C32 Fe1 69.72(18)
C31 C32 Fe1 68.55(17)
C32 C33 C34 107.6(3)
C32 C33 Fe1 70.15(19)
C34 C33 Fe1 68.65(18)
C30 C34 C33 108.5(3)
C30 C34 Fe1 68.83(18)
C33 C34 Fe1 70.71(18)
C36 C35 C40 120.9(3)
C35 C36 C37 119.5(4)
C38 C37 C36 120.0(4)
C37 C38 C39 120.2(3)
C38 C39 C40 120.6(4)
C39 C40 C35 118.9(4)

loop_
_geom_bond_atom_site_label_1
_geom_bond_atom_site_label_2
_geom_bond_distance
Br1 Ni1 2.2935(6)
Ni1 P1 2.2085(10)
Ni1 P2 2.2094(9)
P1 C30 1.809(3)
P1 C7 1.824(3)
P1 C1 1.827(3)
C1 C6 1.385(4)
C1 C2 1.399(5)
C2 C3 1.379(5)
C3 C4 1.395(5)
C4 C5 1.372(5)
C5 C6 1.391(4)
C7 C12 1.387(5)
C7 C8 1.394(4)
C8 C9 1.387(5)
C9 C10 1.384(5)
C10 C11 1.389(5)
C11 C12 1.376(4)
P2 C25 1.795(4)
P2 C19 1.827(3)
P2 C13 1.836(3)
C13 C18 1.381(5)
C13 C14 1.391(5)
C14 C15 1.380(5)
C15 C16 1.373(5)
C16 C17 1.377(5)
C17 C18 1.394(5)
C19 C20 1.387(5)
C19 C24 1.396(4)
C20 C21 1.388(4)
C21 C22 1.380(5)
C22 C23 1.379(5)
C23 C24 1.388(4)
Fe1 C30 2.014(3)
Fe1 C29 2.021(3)
Fe1 C25 2.031(3)
Fe1 C31 2.034(3)
Fe1 C34 2.033(3)
Fe1 C28 2.046(3)
Fe1 C26 2.047(3)
Fe1 C27 2.052(3)
Fe1 C33 2.061(3)
Fe1 C32 2.066(3)
C25 C29 1.434(4)
C25 C26 1.439(4)
C26 C27 1.415(5)
C27 C28 1.421(4)
C28 C29 1.413(5)
C30 C34 1.414(5)
C30 C31 1.426(4)
C31 C32 1.417(5)
C32 C33 1.416(5)
C33 C34 1.422(4)
C35 C36 1.381(5)
C35 C40 1.383(5)
C36 C37 1.385(5)
C37 C38 1.377(5)
C38 C39 1.377(5)
C39 C40 1.385(5)
